data_7129973
loop_
_publ_author_name
'Xie, Zhuofeng'
'Dai, Yuyang'
'Bao, Manling'
'Feng, Zhongtao'
'Wang, Wenjuan'
'Liu, Chunmeng'
'Wang, Xinping'
'Su, Yuanting'

_publ_section_title
;
 Crystalline radical cations of bis-BN-based analogues of Thiele's
 hydrocarbon
;
_journal_name_full 'Chemical Communications'
_journal_paper_doi 10.1039/D2CC01254E
_journal_year 2022
_chemical_formula_moiety 'C56 H76 B2 N6'
_chemical_formula_sum 'C56 H76 B2 N6'
_chemical_formula_weight 854.84
_space_group_crystal_system triclinic
_space_group_IT_number 2
_space_group_name_Hall '-P 1'
_space_group_name_H-M_alt 'P -1'
_atom_sites_solution_hydrogens geom
_atom_sites_solution_primary iterative
_audit_creation_date 2022-01-28
_audit_creation_method
;
Olex2 1.2
(compiled 2018.05.29 svn.r3508 for OlexSys, GUI svn.r5506)
;
_audit_update_record
;
2022-02-28 deposited with the CCDC.	2022-03-30 downloaded from the CCDC.
;
_cell_angle_alpha 69.016(3)
_cell_angle_beta 82.118(3)
_cell_angle_gamma 81.640(3)
_cell_formula_units_Z 2
_cell_length_a 12.5484(10)
_cell_length_b 13.4967(11)
_cell_length_c 17.0112(14)
_cell_measurement_reflns_used 9895
_cell_measurement_temperature 134(2)
_cell_measurement_theta_max 53.82
_cell_measurement_theta_min 3.07
_cell_volume 2650.1(4)
_computing_molecular_graphics 'Olex2 (Dolomanov et al., 2009)'
_computing_publication_material 'Olex2 (Dolomanov et al., 2009)'
_computing_structure_refinement 'ShelXL (Sheldrick, 2015)'
_computing_structure_solution 'olex2.solve (Bourhis et al., 2015)'
_diffrn_ambient_temperature 134.0
_diffrn_measured_fraction_theta_full 0.995
_diffrn_measured_fraction_theta_max 0.991
_diffrn_measurement_device_type 'Bruker APEX-II CCD'
_diffrn_measurement_method '\f and \w scans'
_diffrn_radiation_type GaK\a
_diffrn_radiation_wavelength 1.34139
_diffrn_reflns_av_R_equivalents 0.0700
_diffrn_reflns_av_unetI/netI 0.0512
_diffrn_reflns_Laue_measured_fraction_full 0.995
_diffrn_reflns_Laue_measured_fraction_max 0.991
_diffrn_reflns_limit_h_max 15
_diffrn_reflns_limit_h_min -15
_diffrn_reflns_limit_k_max 16
_diffrn_reflns_limit_k_min -16
_diffrn_reflns_limit_l_max 20
_diffrn_reflns_limit_l_min -20
_diffrn_reflns_number 48983
_diffrn_reflns_point_group_measured_fraction_full 0.995
_diffrn_reflns_point_group_measured_fraction_max 0.991
_diffrn_reflns_theta_full 53.594
_diffrn_reflns_theta_max 53.952
_diffrn_reflns_theta_min 2.430
_diffrn_standards_number 0
_exptl_absorpt_coefficient_mu 0.302
_exptl_absorpt_correction_type none
_exptl_crystal_colour yellow
_exptl_crystal_density_diffrn 1.071
_exptl_crystal_description plate
_exptl_crystal_F_000 928
_exptl_crystal_size_max 0.12
_exptl_crystal_size_mid 0.10
_exptl_crystal_size_min 0.10
_refine_diff_density_max 0.428
_refine_diff_density_min -0.317
_refine_diff_density_rms 0.042
_refine_ls_extinction_method none
_refine_ls_goodness_of_fit_ref 1.060
_refine_ls_hydrogen_treatment constr
_refine_ls_matrix_type full
_refine_ls_number_parameters 593
_refine_ls_number_reflns 9646
_refine_ls_number_restraints 0
_refine_ls_restrained_S_all 1.060
_refine_ls_R_factor_all 0.0628
_refine_ls_R_factor_gt 0.0559
_refine_ls_shift/su_max 0.000
_refine_ls_shift/su_mean 0.000
_refine_ls_structure_factor_coef Fsqd
_refine_ls_weighting_details 'w=1/[\s^2^(Fo^2^)+(0.0833P)^2^+0.7333P] where P=(Fo^2^+2Fc^2^)/3'
_refine_ls_weighting_scheme calc
_refine_ls_wR_factor_gt 0.1533
_refine_ls_wR_factor_ref 0.1586
_reflns_Friedel_coverage 0.000
_reflns_number_gt 8294
_reflns_number_total 9646
_reflns_threshold_expression 'I > 2\s(I)'
_cod_data_source_file d2cc01254e2.cif
_cod_data_source_block 1
_cod_database_code 7129973
_shelx_shelxl_version_number 2018/3
_shelx_space_group_comment
;
The symmetry employed for this shelxl refinement is uniquely defined
by the following loop, which should always be used as a source of
symmetry information in preference to the above space-group names.
They are only intended as comments.
;
_shelx_estimated_absorpt_t_max 0.970
_shelx_estimated_absorpt_t_min 0.965
_olex2_refinement_description
;
1. Fixed Uiso
 At 1.2 times of:
  All C(H) groups
 At 1.5 times of:
  All C(H,H,H) groups
2.a Ternary CH refined with riding coordinates:
 C29(H29), C32(H32), C35(H35), C38(H38), C41(H41), C44(H44), C47(H47), C50(H50)
2.b Aromatic/amide H refined with riding coordinates:
 C3(H3), C4(H4), C5(H5), C9(H9), C10(H10), C11(H11), C15(H15), C16(H16),
 C17(H17), C21(H21), C22(H22), C23(H23), C25(H25), C26(H26), C27(H27), C28(H28),
  C53(H53), C54(H54), C55(H55), C56(H56)
2.c Idealised Me refined as rotating group:
 C30(H30A,H30B,H30C), C31(H31A,H31B,H31C), C33(H33A,H33B,H33C), C34(H34A,H34B,
 H34C), C36(H36A,H36B,H36C), C37(H37A,H37B,H37C), C39(H39A,H39B,H39C), C40(H40A,
 H40B,H40C), C42(H42A,H42B,H42C), C43(H43A,H43B,H43C), C45(H45A,H45B,H45C),
 C46(H46A,H46B,H46C), C48(H48A,H48B,H48C), C49(H49A,H49B,H49C), C51(H51A,H51B,
 H51C), C52(H52A,H52B,H52C)
;
_olex2_submission_special_instructions 'No special instructions were received'

loop_
_space_group_symop_operation_xyz
'x, y, z'
'-x, -y, -z'

loop_
_atom_site_label
_atom_site_type_symbol
_atom_site_fract_x
_atom_site_fract_y
_atom_site_fract_z
_atom_site_U_iso_or_equiv
_atom_site_adp_type
_atom_site_occupancy
_atom_site_site_symmetry_order
_atom_site_calc_flag
_atom_site_refinement_flags_posn
_atom_site_refinement_flags_adp
_atom_site_refinement_flags_occupancy
_atom_site_disorder_assembly
_atom_site_disorder_group
B1 B 0.64962(12) 0.69288(13) 0.28495(9) 0.0269(3) Uani 1 1 d . . . . .
B2 B 0.71762(12) 0.27010(12) 0.26553(9) 0.0265(3) Uani 1 1 d . . . . .
C1 C 0.76117(12) 0.68247(12) 0.40887(9) 0.0323(3) Uani 1 1 d . . . . .
C2 C 0.72517(13) 0.63248(13) 0.49402(10) 0.0386(4) Uani 1 1 d . . . . .
C3 C 0.80204(16) 0.59360(15) 0.55263(11) 0.0497(4) Uani 1 1 d . . . . .
H3 H 0.779229 0.560258 0.610728 0.060 Uiso 1 1 calc R . . . .
C4 C 0.91047(16) 0.60259(16) 0.52794(12) 0.0538(5) Uani 1 1 d . . . . .
H4 H 0.961587 0.575953 0.568907 0.065 Uiso 1 1 calc R . . . .
C5 C 0.94493(15) 0.65032(16) 0.44361(13) 0.0515(4) Uani 1 1 d . . . . .
H5 H 1.019994 0.655146 0.427114 0.062 Uiso 1 1 calc R . . . .
C6 C 0.87156(13) 0.69157(14) 0.38222(11) 0.0403(4) Uani 1 1 d . . . . .
C7 C 0.55321(11) 0.81169(10) 0.14707(8) 0.0279(3) Uani 1 1 d . . . . .
C8 C 0.62763(12) 0.82400(11) 0.07536(9) 0.0330(3) Uani 1 1 d . . . . .
C9 C 0.58730(14) 0.85821(12) -0.00327(9) 0.0389(4) Uani 1 1 d . . . . .
H9 H 0.636330 0.867920 -0.052584 0.047 Uiso 1 1 calc R . . . .
C10 C 0.47739(14) 0.87837(12) -0.01117(9) 0.0393(4) Uani 1 1 d . . . . .
H10 H 0.451514 0.903003 -0.065552 0.047 Uiso 1 1 calc R . . . .
C11 C 0.40562(13) 0.86269(12) 0.05983(10) 0.0372(3) Uani 1 1 d . . . . .
H11 H 0.330163 0.874887 0.053954 0.045 Uiso 1 1 calc R . . . .
C12 C 0.44119(12) 0.82929(11) 0.14024(9) 0.0317(3) Uani 1 1 d . . . . .
C13 C 0.84832(12) 0.16289(11) 0.38327(9) 0.0319(3) Uani 1 1 d . . . . .
C14 C 0.95441(13) 0.18835(13) 0.35679(11) 0.0412(4) Uani 1 1 d . . . . .
C15 C 1.02256(16) 0.17454(15) 0.41906(13) 0.0550(5) Uani 1 1 d . . . . .
H15 H 1.094582 0.192947 0.402825 0.066 Uiso 1 1 calc R . . . .
C16 C 0.98719(18) 0.13475(16) 0.50347(13) 0.0589(5) Uani 1 1 d . . . . .
H16 H 1.035152 0.124631 0.544955 0.071 Uiso 1 1 calc R . . . .
C17 C 0.88311(18) 0.10967(16) 0.52792(12) 0.0579(5) Uani 1 1 d . . . . .
H17 H 0.859895 0.082136 0.586491 0.069 Uiso 1 1 calc R . . . .
C18 C 0.81049(14) 0.12353(14) 0.46905(10) 0.0450(4) Uani 1 1 d . . . . .
C19 C 0.63024(11) 0.28907(11) 0.12740(9) 0.0288(3) Uani 1 1 d . . . . .
C20 C 0.69874(12) 0.31924(12) 0.05234(9) 0.0346(3) Uani 1 1 d . . . . .
C21 C 0.65143(14) 0.36724(13) -0.02379(10) 0.0393(4) Uani 1 1 d . . . . .
H21 H 0.696237 0.387965 -0.075520 0.047 Uiso 1 1 calc R . . . .
C22 C 0.54060(14) 0.38501(12) -0.02496(10) 0.0398(4) Uani 1 1 d . . . . .
H22 H 0.509690 0.416783 -0.077393 0.048 Uiso 1 1 calc R . . . .
C23 C 0.47434(13) 0.35690(12) 0.04958(10) 0.0366(3) Uani 1 1 d . . . . .
H23 H 0.398111 0.370533 0.047780 0.044 Uiso 1 1 calc R . . . .
C24 C 0.51691(12) 0.30896(11) 0.12739(9) 0.0309(3) Uani 1 1 d . . . . .
C25 C 0.64784(12) 0.83772(12) 0.32632(9) 0.0328(3) Uani 1 1 d . . . . .
H25 H 0.659783 0.881063 0.356990 0.039 Uiso 1 1 calc R . . . .
C26 C 0.59448(12) 0.87150(11) 0.25736(9) 0.0317(3) Uani 1 1 d . . . . .
H26 H 0.562643 0.942349 0.231687 0.038 Uiso 1 1 calc R . . . .
C27 C 0.77058(12) 0.09102(12) 0.29289(10) 0.0348(3) Uani 1 1 d . . . . .
H27 H 0.802556 0.020106 0.318089 0.042 Uiso 1 1 calc R . . . .
C28 C 0.71343(13) 0.12457(12) 0.22605(10) 0.0361(3) Uani 1 1 d . . . . .
H28 H 0.698920 0.081105 0.196288 0.043 Uiso 1 1 calc R . . . .
C29 C 0.91116(14) 0.74192(16) 0.28968(12) 0.0495(4) Uani 1 1 d . . . . .
H29 H 0.846142 0.776060 0.258109 0.059 Uiso 1 1 calc R . . . .
C30 C 0.9672(2) 0.6570(2) 0.25399(15) 0.0720(6) Uani 1 1 d . . . . .
H30A H 1.031125 0.621337 0.284116 0.108 Uiso 1 1 calc GR . . . .
H30B H 0.989476 0.690604 0.193707 0.108 Uiso 1 1 calc GR . . . .
H30C H 0.917189 0.604325 0.261204 0.108 Uiso 1 1 calc GR . . . .
C31 C 0.98466(16) 0.82879(18) 0.27432(15) 0.0641(6) Uani 1 1 d . . . . .
H31A H 0.946799 0.883228 0.296741 0.096 Uiso 1 1 calc GR . . . .
H31B H 1.003882 0.861659 0.213465 0.096 Uiso 1 1 calc GR . . . .
H31C H 1.050555 0.797357 0.302884 0.096 Uiso 1 1 calc GR . . . .
C32 C 0.60579(15) 0.62078(16) 0.52257(10) 0.0492(4) Uani 1 1 d . . . . .
H32 H 0.566299 0.642766 0.470764 0.059 Uiso 1 1 calc R . . . .
C33 C 0.5592(2) 0.6942(2) 0.57203(16) 0.0852(8) Uani 1 1 d . . . . .
H33A H 0.591738 0.670200 0.625815 0.128 Uiso 1 1 calc GR . . . .
H33B H 0.480689 0.692180 0.583096 0.128 Uiso 1 1 calc GR . . . .
H33C H 0.575289 0.767299 0.538966 0.128 Uiso 1 1 calc GR . . . .
C34 C 0.5867(2) 0.5043(2) 0.57481(16) 0.0826(8) Uani 1 1 d . . . . .
H34A H 0.619239 0.458073 0.542821 0.124 Uiso 1 1 calc GR . . . .
H34B H 0.508754 0.498273 0.586697 0.124 Uiso 1 1 calc GR . . . .
H34C H 0.619825 0.482373 0.628185 0.124 Uiso 1 1 calc GR . . . .
C35 C 0.74892(13) 0.80105(13) 0.08235(10) 0.0408(4) Uani 1 1 d . . . . .
H35 H 0.759654 0.761476 0.143324 0.049 Uiso 1 1 calc R . . . .
C36 C 0.80265(17) 0.7293(2) 0.03303(18) 0.0778(7) Uani 1 1 d . . . . .
H36A H 0.761006 0.668405 0.046203 0.117 Uiso 1 1 calc GR . . . .
H36B H 0.876479 0.703537 0.048964 0.117 Uiso 1 1 calc GR . . . .
H36C H 0.804951 0.770029 -0.027718 0.117 Uiso 1 1 calc GR . . . .
C37 C 0.80273(17) 0.90301(18) 0.05608(17) 0.0693(6) Uani 1 1 d . . . . .
H37A H 0.796345 0.942589 -0.004181 0.104 Uiso 1 1 calc GR . . . .
H37B H 0.879351 0.885441 0.066221 0.104 Uiso 1 1 calc GR . . . .
H37C H 0.767287 0.946925 0.089196 0.104 Uiso 1 1 calc GR . . . .
C38 C 0.35947(12) 0.81016(13) 0.21777(10) 0.0378(4) Uani 1 1 d . . . . .
H38 H 0.400235 0.791476 0.268578 0.045 Uiso 1 1 calc R . . . .
C39 C 0.28132(15) 0.90933(15) 0.21320(13) 0.0527(5) Uani 1 1 d . . . . .
H39A H 0.322154 0.968250 0.208221 0.079 Uiso 1 1 calc GR . . . .
H39B H 0.231278 0.894361 0.264642 0.079 Uiso 1 1 calc GR . . . .
H39C H 0.240285 0.929140 0.163806 0.079 Uiso 1 1 calc GR . . . .
C40 C 0.29668(16) 0.71568(15) 0.22896(12) 0.0536(5) Uani 1 1 d . . . . .
H40A H 0.252766 0.733798 0.181364 0.080 Uiso 1 1 calc GR . . . .
H40B H 0.249420 0.700148 0.281873 0.080 Uiso 1 1 calc GR . . . .
H40C H 0.347797 0.652829 0.230786 0.080 Uiso 1 1 calc GR . . . .
C41 C 0.99551(15) 0.23007(18) 0.26420(13) 0.0593(5) Uani 1 1 d . . . . .
H41 H 0.934527 0.233856 0.230710 0.071 Uiso 1 1 calc R . . . .
C42 C 1.0877(2) 0.1545(2) 0.24265(16) 0.0888(8) Uani 1 1 d . . . . .
H42A H 1.148515 0.148091 0.275265 0.133 Uiso 1 1 calc GR . . . .
H42B H 1.111071 0.182620 0.182104 0.133 Uiso 1 1 calc GR . . . .
H42C H 1.062813 0.084075 0.256718 0.133 Uiso 1 1 calc GR . . . .
C43 C 1.0284(2) 0.3429(2) 0.2384(2) 0.1002(10) Uani 1 1 d . . . . .
H43A H 0.966320 0.390353 0.250116 0.150 Uiso 1 1 calc GR . . . .
H43B H 1.052102 0.368652 0.177799 0.150 Uiso 1 1 calc GR . . . .
H43C H 1.087710 0.342017 0.270595 0.150 Uiso 1 1 calc GR . . . .
C44 C 0.69507(16) 0.0965(2) 0.49652(12) 0.0719(7) Uani 1 1 d . . . . .
H44 H 0.652858 0.131559 0.446147 0.086 Uiso 1 1 calc R . . . .
C45 C 0.6410(3) 0.1375(4) 0.56540(17) 0.1344(16) Uani 1 1 d . . . . .
H45A H 0.672614 0.096085 0.618591 0.202 Uiso 1 1 calc GR . . . .
H45B H 0.563346 0.130172 0.572444 0.202 Uiso 1 1 calc GR . . . .
H45C H 0.651827 0.212818 0.549908 0.202 Uiso 1 1 calc GR . . . .
C46 C 0.6905(2) -0.0263(3) 0.52341(19) 0.1014(10) Uani 1 1 d . . . . .
H46A H 0.727231 -0.051382 0.478263 0.152 Uiso 1 1 calc GR . . . .
H46B H 0.614860 -0.041668 0.533558 0.152 Uiso 1 1 calc GR . . . .
H46C H 0.726558 -0.062992 0.575305 0.152 Uiso 1 1 calc GR . . . .
C47 C 0.82134(13) 0.30180(15) 0.05207(11) 0.0454(4) Uani 1 1 d . . . . .
H47 H 0.838539 0.268290 0.112255 0.054 Uiso 1 1 calc R . . . .
C48 C 0.87149(19) 0.4065(2) 0.0151(2) 0.0897(9) Uani 1 1 d . . . . .
H48A H 0.858649 0.440083 -0.044719 0.135 Uiso 1 1 calc GR . . . .
H48B H 0.949524 0.392985 0.020349 0.135 Uiso 1 1 calc GR . . . .
H48C H 0.838689 0.454173 0.045818 0.135 Uiso 1 1 calc GR . . . .
C49 C 0.87090(17) 0.2249(2) 0.00630(17) 0.0728(6) Uani 1 1 d . . . . .
H49A H 0.836703 0.158287 0.030998 0.109 Uiso 1 1 calc GR . . . .
H49B H 0.948727 0.209673 0.012294 0.109 Uiso 1 1 calc GR . . . .
H49C H 0.859080 0.257244 -0.053783 0.109 Uiso 1 1 calc GR . . . .
C50 C 0.44399(12) 0.27761(13) 0.20949(10) 0.0367(3) Uani 1 1 d . . . . .
H50 H 0.487107 0.275427 0.255457 0.044 Uiso 1 1 calc R . . . .
C51 C 0.34501(16) 0.35707(19) 0.20911(14) 0.0667(6) Uani 1 1 d . . . . .
H51A H 0.367886 0.427638 0.197913 0.100 Uiso 1 1 calc GR . . . .
H51B H 0.302743 0.334143 0.264250 0.100 Uiso 1 1 calc GR . . . .
H51C H 0.300481 0.360745 0.164910 0.100 Uiso 1 1 calc GR . . . .
C52 C 0.4116(2) 0.16602(18) 0.23064(14) 0.0757(7) Uani 1 1 d . . . . .
H52A H 0.369428 0.165236 0.186494 0.114 Uiso 1 1 calc GR . . . .
H52B H 0.367759 0.145486 0.285177 0.114 Uiso 1 1 calc GR . . . .
H52C H 0.476737 0.115438 0.233874 0.114 Uiso 1 1 calc GR . . . .
C53 C 0.72122(12) 0.49857(12) 0.34017(9) 0.0338(3) Uani 1 1 d . . . . .
H53 H 0.747854 0.509070 0.385949 0.041 Uiso 1 1 calc R . . . .
C54 C 0.73680(13) 0.40160(12) 0.33560(9) 0.0354(3) Uani 1 1 d . . . . .
H54 H 0.773443 0.346492 0.378589 0.043 Uiso 1 1 calc R . . . .
C55 C 0.62532(13) 0.55920(12) 0.21952(9) 0.0367(4) Uani 1 1 d . . . . .
H55 H 0.582850 0.612699 0.179612 0.044 Uiso 1 1 calc R . . . .
C56 C 0.64181(13) 0.46251(12) 0.21450(9) 0.0363(3) Uani 1 1 d . . . . .
H56 H 0.611324 0.451110 0.170705 0.044 Uiso 1 1 calc R . . . .
N1 N 0.68385(9) 0.72866(9) 0.34704(7) 0.0290(3) Uani 1 1 d . . . . .
N2 N 0.59236(9) 0.78644(9) 0.22825(7) 0.0274(3) Uani 1 1 d . . . . .
N3 N 0.66702(9) 0.58786(9) 0.28064(7) 0.0290(3) Uani 1 1 d . . . . .
N4 N 0.77647(9) 0.17636(9) 0.32054(7) 0.0288(3) Uani 1 1 d . . . . .
N5 N 0.67758(9) 0.23399(9) 0.20587(7) 0.0291(3) Uani 1 1 d . . . . .
N6 N 0.70209(10) 0.37494(9) 0.27038(7) 0.0297(3) Uani 1 1 d . . . . .

loop_
_atom_site_aniso_label
_atom_site_aniso_U_11
_atom_site_aniso_U_22
_atom_site_aniso_U_33
_atom_site_aniso_U_23
_atom_site_aniso_U_13
_atom_site_aniso_U_12
B1 0.0261(7) 0.0331(8) 0.0227(7) -0.0107(6) -0.0001(6) -0.0057(6)
B2 0.0255(7) 0.0306(8) 0.0221(7) -0.0075(6) -0.0010(6) -0.0042(6)
C1 0.0357(8) 0.0378(8) 0.0303(7) -0.0184(6) -0.0078(6) -0.0031(6)
C2 0.0451(9) 0.0443(9) 0.0295(8) -0.0176(7) -0.0080(6) 0.0022(7)
C3 0.0615(11) 0.0562(11) 0.0345(9) -0.0205(8) -0.0168(8) 0.0084(9)
C4 0.0566(11) 0.0615(11) 0.0529(11) -0.0288(9) -0.0291(9) 0.0100(9)
C5 0.0389(9) 0.0639(12) 0.0623(12) -0.0317(10) -0.0172(8) -0.0009(8)
C6 0.0362(8) 0.0493(9) 0.0440(9) -0.0243(7) -0.0074(7) -0.0066(7)
C7 0.0339(7) 0.0255(7) 0.0252(7) -0.0089(5) -0.0046(5) -0.0032(5)
C8 0.0394(8) 0.0288(7) 0.0297(7) -0.0095(6) -0.0007(6) -0.0040(6)
C9 0.0547(10) 0.0353(8) 0.0255(7) -0.0094(6) 0.0012(7) -0.0082(7)
C10 0.0590(10) 0.0326(8) 0.0278(7) -0.0089(6) -0.0139(7) -0.0047(7)
C11 0.0426(8) 0.0348(8) 0.0363(8) -0.0123(6) -0.0136(7) -0.0015(6)
C12 0.0357(8) 0.0304(7) 0.0308(7) -0.0119(6) -0.0066(6) -0.0022(6)
C13 0.0351(7) 0.0295(7) 0.0310(7) -0.0107(6) -0.0097(6) 0.0045(6)
C14 0.0394(8) 0.0374(8) 0.0459(9) -0.0095(7) -0.0137(7) -0.0046(7)
C15 0.0494(10) 0.0498(10) 0.0700(13) -0.0176(9) -0.0285(9) -0.0048(8)
C16 0.0738(14) 0.0548(11) 0.0578(12) -0.0270(9) -0.0400(10) 0.0145(10)
C17 0.0718(13) 0.0646(12) 0.0351(9) -0.0210(8) -0.0208(9) 0.0244(10)
C18 0.0477(9) 0.0509(10) 0.0302(8) -0.0120(7) -0.0090(7) 0.0150(8)
C19 0.0338(7) 0.0293(7) 0.0270(7) -0.0114(6) -0.0072(6) -0.0063(6)
C20 0.0390(8) 0.0363(8) 0.0316(8) -0.0137(6) -0.0023(6) -0.0096(6)
C21 0.0541(10) 0.0376(8) 0.0280(7) -0.0113(6) -0.0033(7) -0.0110(7)
C22 0.0580(10) 0.0337(8) 0.0310(8) -0.0114(6) -0.0161(7) -0.0032(7)
C23 0.0403(8) 0.0341(8) 0.0413(8) -0.0169(7) -0.0153(7) -0.0009(6)
C24 0.0354(7) 0.0299(7) 0.0323(7) -0.0143(6) -0.0075(6) -0.0053(6)
C25 0.0370(8) 0.0332(7) 0.0342(8) -0.0186(6) -0.0025(6) -0.0053(6)
C26 0.0367(8) 0.0290(7) 0.0324(7) -0.0140(6) -0.0032(6) -0.0039(6)
C27 0.0380(8) 0.0271(7) 0.0386(8) -0.0100(6) -0.0068(6) -0.0015(6)
C28 0.0421(8) 0.0277(7) 0.0421(8) -0.0146(6) -0.0093(7) -0.0034(6)
C29 0.0350(8) 0.0673(12) 0.0497(10) -0.0223(9) 0.0004(7) -0.0146(8)
C30 0.0792(15) 0.0845(16) 0.0635(13) -0.0411(12) 0.0218(11) -0.0301(13)
C31 0.0469(11) 0.0684(13) 0.0780(14) -0.0274(11) 0.0083(10) -0.0167(10)
C32 0.0477(10) 0.0652(11) 0.0258(8) -0.0088(7) 0.0004(7) 0.0002(8)
C33 0.0677(15) 0.125(2) 0.0676(15) -0.0528(15) 0.0024(12) 0.0191(15)
C34 0.0676(14) 0.0829(17) 0.0655(14) 0.0104(12) 0.0058(11) -0.0123(12)
C35 0.0365(8) 0.0467(9) 0.0340(8) -0.0108(7) 0.0040(6) -0.0034(7)
C36 0.0446(11) 0.0944(18) 0.111(2) -0.0639(16) 0.0137(12) -0.0026(11)
C37 0.0489(11) 0.0608(13) 0.0982(17) -0.0219(12) -0.0153(11) -0.0119(10)
C38 0.0313(7) 0.0501(9) 0.0333(8) -0.0157(7) -0.0059(6) -0.0022(7)
C39 0.0438(9) 0.0539(11) 0.0608(11) -0.0253(9) 0.0078(8) -0.0042(8)
C40 0.0547(11) 0.0497(10) 0.0493(10) -0.0099(8) 0.0069(8) -0.0131(8)
C41 0.0358(9) 0.0763(13) 0.0517(11) 0.0004(10) -0.0069(8) -0.0176(9)
C42 0.0808(17) 0.107(2) 0.0625(15) -0.0199(14) 0.0154(13) -0.0046(15)
C43 0.0772(17) 0.0778(17) 0.109(2) 0.0115(15) 0.0139(16) -0.0270(14)
C44 0.0461(11) 0.1091(19) 0.0305(9) 0.0015(10) 0.0036(8) 0.0131(11)
C45 0.085(2) 0.234(4) 0.0548(15) -0.047(2) 0.0070(14) 0.054(2)
C46 0.0669(15) 0.120(2) 0.0838(19) 0.0083(17) 0.0074(14) -0.0310(16)
C47 0.0375(9) 0.0614(11) 0.0391(9) -0.0181(8) 0.0027(7) -0.0151(8)
C48 0.0540(13) 0.0768(16) 0.145(3) -0.0405(17) 0.0026(15) -0.0311(12)
C49 0.0439(11) 0.0910(17) 0.0951(17) -0.0514(14) 0.0047(11) -0.0039(11)
C50 0.0324(8) 0.0459(9) 0.0351(8) -0.0172(7) -0.0045(6) -0.0051(6)
C51 0.0422(10) 0.0823(15) 0.0608(12) -0.0175(11) 0.0074(9) 0.0097(10)
C52 0.1056(18) 0.0632(13) 0.0571(13) -0.0237(10) 0.0364(12) -0.0385(13)
C53 0.0439(8) 0.0346(8) 0.0258(7) -0.0121(6) -0.0143(6) 0.0020(6)
C54 0.0463(9) 0.0345(8) 0.0268(7) -0.0109(6) -0.0147(6) 0.0034(6)
C55 0.0488(9) 0.0316(8) 0.0333(8) -0.0112(6) -0.0214(7) 0.0012(6)
C56 0.0493(9) 0.0314(8) 0.0318(8) -0.0113(6) -0.0212(7) 0.0012(6)
N1 0.0308(6) 0.0336(6) 0.0256(6) -0.0131(5) -0.0030(5) -0.0049(5)
N2 0.0297(6) 0.0286(6) 0.0258(6) -0.0109(5) -0.0034(5) -0.0040(5)
N3 0.0350(6) 0.0293(6) 0.0244(6) -0.0093(5) -0.0090(5) -0.0021(5)
N4 0.0297(6) 0.0293(6) 0.0264(6) -0.0082(5) -0.0050(5) -0.0016(5)
N5 0.0325(6) 0.0275(6) 0.0283(6) -0.0093(5) -0.0062(5) -0.0045(5)
N6 0.0362(6) 0.0294(6) 0.0247(6) -0.0098(5) -0.0092(5) 0.0002(5)

loop_
_atom_type_symbol
_atom_type_description
_atom_type_scat_dispersion_real
_atom_type_scat_dispersion_imag
_atom_type_scat_source
C C 0.0148 0.0070 'International Tables Vol C Tables 4.2.6.8 and 6.1.1.4'
H H 0.0000 0.0000 'International Tables Vol C Tables 4.2.6.8 and 6.1.1.4'
B B 0.0073 0.0030 'International Tables Vol C Tables 4.2.6.8 and 6.1.1.4'
N N 0.0253 0.0136 'International Tables Vol C Tables 4.2.6.8 and 6.1.1.4'

loop_
_geom_angle_atom_site_label_1
_geom_angle_atom_site_label_2
_geom_angle_atom_site_label_3
_geom_angle
_geom_angle_site_symmetry_1
_geom_angle_site_symmetry_3
_geom_angle_publ_flag
N1 B1 N2 104.96(12) . . ?
N3 B1 N1 127.75(13) . . ?
N3 B1 N2 127.29(13) . . ?
N5 B2 N4 104.84(12) . . ?
N6 B2 N4 127.13(13) . . ?
N6 B2 N5 128.02(13) . . ?
C2 C1 C6 121.58(14) . . ?
C2 C1 N1 119.76(13) . . ?
C6 C1 N1 118.63(13) . . ?
C1 C2 C32 121.54(14) . . ?
C3 C2 C1 118.06(16) . . ?
C3 C2 C32 120.40(15) . . ?
C4 C3 C2 121.25(17) . . ?
C3 C4 C5 120.03(16) . . ?
C4 C5 C6 121.24(17) . . ?
C1 C6 C29 121.70(14) . . ?
C5 C6 C1 117.82(16) . . ?
C5 C6 C29 120.46(15) . . ?
C8 C7 N2 119.39(12) . . ?
C12 C7 C8 121.23(13) . . ?
C12 C7 N2 119.29(12) . . ?
C7 C8 C35 121.68(13) . . ?
C9 C8 C7 118.02(14) . . ?
C9 C8 C35 120.29(13) . . ?
C10 C9 C8 121.37(14) . . ?
C11 C10 C9 119.84(14) . . ?
C10 C11 C12 121.39(15) . . ?
C7 C12 C38 121.85(13) . . ?
C11 C12 C7 118.09(14) . . ?
C11 C12 C38 120.04(13) . . ?
C14 C13 C18 122.00(14) . . ?
C14 C13 N4 118.81(13) . . ?
C18 C13 N4 119.18(14) . . ?
C13 C14 C41 122.01(14) . . ?
C15 C14 C13 117.64(16) . . ?
C15 C14 C41 120.35(16) . . ?
C16 C15 C14 121.10(19) . . ?
C17 C16 C15 120.20(17) . . ?
C16 C17 C18 121.57(18) . . ?
C13 C18 C44 121.21(15) . . ?
C17 C18 C13 117.47(17) . . ?
C17 C18 C44 121.32(16) . . ?
C20 C19 C24 121.71(13) . . ?
C20 C19 N5 118.68(12) . . ?
C24 C19 N5 119.59(12) . . ?
C19 C20 C47 122.03(13) . . ?
C21 C20 C19 118.03(14) . . ?
C21 C20 C47 119.93(14) . . ?
C22 C21 C20 120.91(15) . . ?
C21 C22 C23 120.34(14) . . ?
C22 C23 C24 121.30(15) . . ?
C19 C24 C50 120.99(13) . . ?
C23 C24 C19 117.66(14) . . ?
C23 C24 C50 121.34(13) . . ?
C26 C25 N1 110.09(12) . . ?
C25 C26 N2 109.83(13) . . ?
C28 C27 N4 109.74(13) . . ?
C27 C28 N5 110.09(13) . . ?
C6 C29 C30 110.70(17) . . ?
C6 C29 C31 112.91(16) . . ?
C31 C29 C30 110.67(16) . . ?
C2 C32 C33 111.16(18) . . ?
C2 C32 C34 111.66(16) . . ?
C33 C32 C34 110.65(19) . . ?
C8 C35 C36 111.98(15) . . ?
C37 C35 C8 111.60(14) . . ?
C37 C35 C36 111.27(17) . . ?
C12 C38 C39 111.94(14) . . ?
C12 C38 C40 110.49(13) . . ?
C39 C38 C40 110.26(14) . . ?
C14 C41 C42 111.45(17) . . ?
C14 C41 C43 111.4(2) . . ?
C42 C41 C43 111.42(19) . . ?
C18 C44 C46 110.35(18) . . ?
C45 C44 C18 113.5(2) . . ?
C45 C44 C46 110.9(2) . . ?
C20 C47 C49 111.57(15) . . ?
C48 C47 C20 111.62(17) . . ?
C48 C47 C49 111.13(18) . . ?
C24 C50 C52 110.43(13) . . ?
C51 C50 C24 113.20(14) . . ?
C51 C50 C52 110.90(17) . . ?
C54 C53 N3 123.84(13) . . ?
C53 C54 N6 123.97(13) . . ?
C56 C55 N3 124.04(13) . . ?
C55 C56 N6 124.05(13) . . ?
C1 N1 B1 132.54(12) . . ?
C25 N1 B1 107.63(12) . . ?
C25 N1 C1 118.27(11) . . ?
C7 N2 B1 134.14(11) . . ?
C26 N2 B1 107.49(11) . . ?
C26 N2 C7 117.43(11) . . ?
C53 N3 B1 124.35(12) . . ?
C55 N3 B1 123.57(12) . . ?
C55 N3 C53 111.94(12) . . ?
C13 N4 B2 131.96(12) . . ?
C27 N4 B2 107.82(11) . . ?
C27 N4 C13 119.27(11) . . ?
C19 N5 B2 133.02(12) . . ?
C28 N5 B2 107.50(12) . . ?
C28 N5 C19 118.28(11) . . ?
C54 N6 B2 124.28(12) . . ?
C56 N6 B2 123.65(12) . . ?
C56 N6 C54 111.86(12) . . ?

loop_
_geom_bond_atom_site_label_1
_geom_bond_atom_site_label_2
_geom_bond_distance
_geom_bond_site_symmetry_2
_geom_bond_publ_flag
B1 N1 1.4434(19) . ?
B1 N2 1.4475(19) . ?
B1 N3 1.429(2) . ?
B2 N4 1.4462(19) . ?
B2 N5 1.4439(19) . ?
B2 N6 1.430(2) . ?
C1 C2 1.402(2) . ?
C1 C6 1.406(2) . ?
C1 N1 1.4390(18) . ?
C2 C3 1.394(2) . ?
C2 C32 1.523(2) . ?
C3 C4 1.377(3) . ?
C4 C5 1.382(3) . ?
C5 C6 1.395(2) . ?
C6 C29 1.518(2) . ?
C7 C8 1.406(2) . ?
C7 C12 1.405(2) . ?
C7 N2 1.4370(17) . ?
C8 C9 1.391(2) . ?
C8 C35 1.521(2) . ?
C9 C10 1.382(2) . ?
C10 C11 1.374(2) . ?
C11 C12 1.393(2) . ?
C12 C38 1.523(2) . ?
C13 C14 1.397(2) . ?
C13 C18 1.402(2) . ?
C13 N4 1.4361(18) . ?
C14 C15 1.396(2) . ?
C14 C41 1.513(3) . ?
C15 C16 1.375(3) . ?
C16 C17 1.368(3) . ?
C17 C18 1.391(2) . ?
C18 C44 1.515(3) . ?
C19 C20 1.401(2) . ?
C19 C24 1.408(2) . ?
C19 N5 1.4374(17) . ?
C20 C21 1.395(2) . ?
C20 C47 1.522(2) . ?
C21 C22 1.378(2) . ?
C22 C23 1.379(2) . ?
C23 C24 1.391(2) . ?
C24 C50 1.518(2) . ?
C25 C26 1.333(2) . ?
C25 N1 1.4048(19) . ?
C26 N2 1.4084(18) . ?
C27 C28 1.331(2) . ?
C27 N4 1.4056(19) . ?
C28 N5 1.4097(19) . ?
C29 C30 1.525(3) . ?
C29 C31 1.524(3) . ?
C32 C33 1.525(3) . ?
C32 C34 1.539(3) . ?
C35 C36 1.527(3) . ?
C35 C37 1.515(3) . ?
C38 C39 1.524(2) . ?
C38 C40 1.536(2) . ?
C41 C42 1.524(3) . ?
C41 C43 1.528(3) . ?
C44 C45 1.509(3) . ?
C44 C46 1.561(4) . ?
C47 C48 1.518(3) . ?
C47 C49 1.526(3) . ?
C50 C51 1.517(2) . ?
C50 C52 1.521(3) . ?
C53 C54 1.323(2) . ?
C53 N3 1.4201(18) . ?
C54 N6 1.4192(18) . ?
C55 C56 1.323(2) . ?
C55 N3 1.4144(18) . ?
C56 N6 1.4161(18) . ?
